data_2215523
loop_
_publ_author_name
'Guang-Bo Che'
'Yang Liu'
'Lu Lu'
'Jun Sun'
'Jian Wang'

_publ_section_title
<i>catena</i>-Poly[[bis(1-ethyl-1<i>H</i>-imidazole-\k<i>N</i>^3^)copper(II)]-\m-benzene-1,4-dicarboxylato]
_journal_coeditor_code HB2556
_journal_issue 10
_journal_name_full 'Acta Crystallographica Section E'
_journal_page_first m2612
_journal_page_last m2612
_journal_paper_doi 10.1107/S1600536807046879
_journal_volume 63
_journal_year 2007
_chemical_formula_iupac '[Cu (C8 H4 O4) (C5 H8 N2)2]'
_chemical_formula_moiety 'C18 H20 Cu N4 O4'
_chemical_formula_sum 'C18 H20 Cu N4 O4'
_chemical_formula_weight 419.92
_chemical_name_systematic
;
catena-Poly[[bis(1-ethyl-1H-imidazole-\kN^3^)copper(II)]-\m-
benzene-1,4-dicarboxylato]
;
_space_group_IT_number 2
_symmetry_cell_setting triclinic
_symmetry_space_group_name_Hall '-P 1'
_symmetry_space_group_name_H-M 'P -1'
_atom_sites_solution_hydrogens geom
_atom_sites_solution_primary direct
_atom_sites_solution_secondary difmap
_audit_creation_method SHELXL97
_cell_angle_alpha 93.14(3)
_cell_angle_beta 92.61(3)
_cell_angle_gamma 105.54(3)
_cell_formula_units_Z 2
_cell_length_a 7.6864(15)
_cell_length_b 10.948(2)
_cell_length_c 11.372(2)
_cell_measurement_reflns_used 7742
_cell_measurement_temperature 293(2)
_cell_measurement_theta_max 27.47
_cell_measurement_theta_min 3.01
_cell_volume 918.8(3)
_computing_cell_refinement 'PROCESS-AUTO (Rigaku, 1998)'
_computing_data_collection 'PROCESS-AUTO (Rigaku, 1998)'
_computing_data_reduction 'PROCESS-AUTO (Rigaku, 1998)'
_computing_molecular_graphics 'SHELXTL-Plus (Sheldrick, 1990)'
_computing_publication_material 'SHELXL97 (Sheldrick, 1997)'
_computing_structure_refinement 'SHELXL97 (Sheldrick, 1997)'
_computing_structure_solution 'SHELXS97 (Sheldrick, 1997)'
_diffrn_ambient_temperature 293(2)
_diffrn_detector_area_resol_mean 10.0
_diffrn_measured_fraction_theta_full 0.996
_diffrn_measured_fraction_theta_max 0.986
_diffrn_measurement_device_type 'Rigaku R-AXIS RAPID'
_diffrn_measurement_method \w
_diffrn_radiation_monochromator graphite
_diffrn_radiation_source 'rotating anode'
_diffrn_radiation_type MoK\a
_diffrn_radiation_wavelength 0.71073
_diffrn_reflns_av_R_equivalents 0.0183
_diffrn_reflns_av_sigmaI/netI 0.0212
_diffrn_reflns_limit_h_max 9
_diffrn_reflns_limit_h_min -9
_diffrn_reflns_limit_k_max 14
_diffrn_reflns_limit_k_min -13
_diffrn_reflns_limit_l_max 14
_diffrn_reflns_limit_l_min -14
_diffrn_reflns_number 8970
_diffrn_reflns_theta_full 25.00
_diffrn_reflns_theta_max 27.47
_diffrn_reflns_theta_min 3.20
_diffrn_standards_decay_% 0
_diffrn_standards_interval_count 0
_diffrn_standards_number 0
_exptl_absorpt_coefficient_mu 1.221
_exptl_absorpt_correction_T_max 0.775
_exptl_absorpt_correction_T_min 0.661
_exptl_absorpt_correction_type multi-scan
_exptl_absorpt_process_details '(ABSCOR; Higashi, 1995)'
_exptl_crystal_colour blue
_exptl_crystal_density_diffrn 1.518
_exptl_crystal_density_method 'not measured'
_exptl_crystal_description block
_exptl_crystal_F_000 434
_exptl_crystal_size_max 0.33
_exptl_crystal_size_mid 0.27
_exptl_crystal_size_min 0.21
_refine_diff_density_max 0.319
_refine_diff_density_min -0.486
_refine_ls_extinction_method none
_refine_ls_goodness_of_fit_ref 1.148
_refine_ls_hydrogen_treatment constr
_refine_ls_matrix_type full
_refine_ls_number_parameters 249
_refine_ls_number_reflns 4136
_refine_ls_number_restraints 0
_refine_ls_restrained_S_all 1.148
_refine_ls_R_factor_all 0.0401
_refine_ls_R_factor_gt 0.0323
_refine_ls_shift/su_max 0.000
_refine_ls_shift/su_mean 0.000
_refine_ls_structure_factor_coef Fsqd
_refine_ls_weighting_details 'calc w = 1/[\s^2^(Fo^2^)+(0.0729P)^2^+0.0254P] where P=(Fo^2^+2Fc^2^)/3'
_refine_ls_weighting_scheme calc
_refine_ls_wR_factor_gt 0.1040
_refine_ls_wR_factor_ref 0.1108
_reflns_number_gt 3397
_reflns_number_total 4136
_reflns_threshold_expression I>2\s(I)
_cod_data_source_file hb2556.cif
_cod_data_source_block I
_cod_database_code 2215523
_cod_database_fobs_code 2215523

loop_
_symmetry_equiv_pos_as_xyz
'x, y, z'
'-x, -y, -z'

loop_
_atom_site_type_symbol
_atom_site_label
_atom_site_fract_x
_atom_site_fract_y
_atom_site_fract_z
_atom_site_U_iso_or_equiv
_atom_site_adp_type
_atom_site_calc_flag
_atom_site_refinement_flags
_atom_site_occupancy
Cu Cu2 1.0000 0.5000 1.5000 0.02771(12) Uani d S 1
Cu Cu1 1.0000 0.0000 1.0000 0.02926(12) Uani d S 1
O O3 0.9107(2) 0.27569(14) 1.36307(14) 0.0467(4) Uani d . 1
O O2 0.93649(19) 0.17782(13) 0.86458(14) 0.0439(4) Uani d . 1
O O1 1.04795(19) 0.18231(12) 1.04847(13) 0.0374(3) Uani d . 1
C C9 0.6494(3) 0.3343(2) 1.5848(3) 0.0571(7) Uani d . 1
H H9 0.6743 0.2585 1.5609 0.069 Uiso calc R 1
O O4 1.03966(18) 0.33904(12) 1.54287(13) 0.0360(3) Uani d . 1
N N2 0.5345(3) -0.0014(2) 1.16622(18) 0.0484(5) Uani d . 1
N N1 0.7624(2) -0.03149(17) 1.07038(15) 0.0361(4) Uani d . 1
N N4 0.5146(2) 0.4683(2) 1.65828(17) 0.0414(4) Uani d . 1
N N3 0.7593(2) 0.45316(18) 1.57218(16) 0.0369(4) Uani d . 1
C C8 1.0313(3) -0.03193(18) 1.61379(18) 0.0352(4) Uani d . 1
H H8 1.0523 -0.0534 1.6901 0.042 Uiso calc R 1
C C13 0.4459(4) 0.5512(4) 1.8516(3) 0.0774(11) Uani d . 1
H H13A 0.4327 0.4717 1.8867 0.116 Uiso calc R 1
H H13B 0.3707 0.5970 1.8890 0.116 Uiso calc R 1
H H13C 0.5700 0.6006 1.8617 0.116 Uiso calc R 1
C C18 0.4524(5) 0.0567(5) 1.3606(3) 0.0932(14) Uani d . 1
H H18A 0.4053 -0.0296 1.3802 0.140 Uiso calc R 1
H H18B 0.3925 0.1101 1.4031 0.140 Uiso calc R 1
H H18C 0.5800 0.0844 1.3817 0.140 Uiso calc R 1
C C2 0.9975(2) 0.37248(17) 0.98204(17) 0.0290(4) Uani d . 1
C C14 0.6978(3) 0.0531(2) 1.1280(2) 0.0426(5) Uani d . 1
H H14 0.7576 0.1391 1.1405 0.051 Uiso calc R 1
C C4 1.0389(3) 0.56046(18) 1.11242(18) 0.0333(4) Uani d . 1
H H4 1.0650 0.6009 1.1877 0.040 Uiso calc R 1
C C3 1.0364(2) 0.43359(18) 1.09464(18) 0.0337(4) Uani d . 1
H H3 1.0607 0.3892 1.1580 0.040 Uiso calc R 1
C C15 0.6332(3) -0.1453(2) 1.0739(2) 0.0469(5) Uani d . 1
H H15 0.6414 -0.2229 1.0406 0.056 Uiso calc R 1
C C1 0.9929(2) 0.23451(17) 0.96117(18) 0.0315(4) Uani d . 1
C C6 0.9910(2) 0.12260(17) 1.48043(18) 0.0297(4) Uani d . 1
C C5 0.9782(2) 0.25449(17) 1.45794(19) 0.0327(4) Uani d . 1
C C7 1.0223(3) 0.09013(18) 1.59434(18) 0.0332(4) Uani d . 1
H H7 1.0371 0.1503 1.6576 0.040 Uiso calc R 1
C C11 0.3898(3) 0.5266(3) 1.7217(2) 0.0558(7) Uani d . 1
H H11A 0.2681 0.4705 1.7114 0.067 Uiso calc R 1
H H11B 0.3889 0.6061 1.6883 0.067 Uiso calc R 1
C C16 0.4928(3) -0.1277(3) 1.1329(2) 0.0507(6) Uani d . 1
H H16 0.3884 -0.1895 1.1479 0.061 Uiso calc R 1
C C12 0.6734(3) 0.5318(2) 1.6179(2) 0.0410(5) Uani d . 1
H H12 0.7168 0.6199 1.6218 0.049 Uiso calc R 1
C C10 0.4989(3) 0.3439(3) 1.6375(3) 0.0605(7) Uani d . 1
H H10 0.4029 0.2771 1.6559 0.073 Uiso calc R 1
C C17 0.4214(4) 0.0649(3) 1.2339(3) 0.0689(8) Uani d . 1
H H17A 0.4508 0.1534 1.2159 0.083 Uiso calc R 1
H H17B 0.2946 0.0265 1.2106 0.083 Uiso calc R 1

loop_
_atom_site_aniso_label
_atom_site_aniso_U_11
_atom_site_aniso_U_22
_atom_site_aniso_U_33
_atom_site_aniso_U_12
_atom_site_aniso_U_13
_atom_site_aniso_U_23
Cu2 0.03678(19) 0.01434(17) 0.03383(19) 0.00974(12) 0.00320(13) 0.00240(12)
Cu1 0.04075(19) 0.01696(18) 0.0337(2) 0.01396(13) 0.00339(13) 0.00183(12)
O3 0.0661(9) 0.0273(8) 0.0518(10) 0.0207(7) -0.0015(7) 0.0100(7)
O2 0.0558(8) 0.0276(7) 0.0504(9) 0.0172(6) -0.0004(7) -0.0067(7)
O1 0.0536(8) 0.0189(7) 0.0444(8) 0.0174(6) 0.0061(7) 0.0024(6)
C9 0.0574(14) 0.0260(11) 0.089(2) 0.0094(10) 0.0257(13) 0.0077(12)
O4 0.0467(7) 0.0146(6) 0.0489(9) 0.0117(5) 0.0022(6) 0.0033(6)
N2 0.0481(10) 0.0546(13) 0.0476(11) 0.0225(9) 0.0078(9) 0.0009(9)
N1 0.0440(9) 0.0300(9) 0.0383(9) 0.0169(7) 0.0027(7) 0.0027(7)
N4 0.0402(9) 0.0469(12) 0.0382(9) 0.0138(8) 0.0032(7) 0.0009(8)
N3 0.0418(9) 0.0288(9) 0.0419(10) 0.0119(7) 0.0060(7) 0.0048(7)
C8 0.0490(10) 0.0235(10) 0.0356(10) 0.0136(8) 0.0025(8) 0.0045(8)
C13 0.0614(17) 0.121(3) 0.0501(16) 0.0303(18) 0.0069(13) -0.0189(18)
C18 0.0693(19) 0.144(4) 0.065(2) 0.032(2) 0.0096(16) -0.024(2)
C2 0.0308(8) 0.0195(9) 0.0394(10) 0.0107(6) 0.0058(7) 0.0022(7)
C14 0.0492(12) 0.0372(12) 0.0456(12) 0.0186(9) 0.0076(10) 0.0005(9)
C4 0.0433(10) 0.0224(9) 0.0356(10) 0.0122(7) 0.0021(8) -0.0008(7)
C3 0.0416(10) 0.0236(10) 0.0387(11) 0.0131(7) 0.0018(8) 0.0041(8)
C15 0.0462(12) 0.0357(12) 0.0586(14) 0.0107(9) 0.0049(10) 0.0016(10)
C1 0.0332(9) 0.0202(9) 0.0433(11) 0.0101(6) 0.0089(8) 0.0002(8)
C6 0.0324(8) 0.0185(9) 0.0402(11) 0.0098(6) 0.0048(7) 0.0025(7)
C5 0.0358(9) 0.0202(9) 0.0461(11) 0.0121(7) 0.0093(8) 0.0082(8)
C7 0.0442(10) 0.0201(9) 0.0369(10) 0.0122(7) 0.0036(8) -0.0018(7)
C11 0.0443(12) 0.0768(19) 0.0492(14) 0.0231(12) 0.0070(10) -0.0056(13)
C16 0.0445(12) 0.0464(15) 0.0614(15) 0.0116(10) 0.0042(11) 0.0084(12)
C12 0.0422(11) 0.0358(12) 0.0470(12) 0.0129(8) 0.0094(9) 0.0016(9)
C10 0.0479(13) 0.0483(15) 0.084(2) 0.0063(11) 0.0212(13) 0.0156(13)
C17 0.0745(18) 0.072(2) 0.0684(18) 0.0332(15) 0.0221(15) -0.0047(15)

loop_
_atom_type_symbol
_atom_type_description
_atom_type_scat_dispersion_real
_atom_type_scat_dispersion_imag
_atom_type_scat_source
C C 0.0033 0.0016 'International Tables Vol C Tables 4.2.6.8 and 6.1.1.4'
H H 0.0000 0.0000 'International Tables Vol C Tables 4.2.6.8 and 6.1.1.4'
N N 0.0061 0.0033 'International Tables Vol C Tables 4.2.6.8 and 6.1.1.4'
O O 0.0106 0.0060 'International Tables Vol C Tables 4.2.6.8 and 6.1.1.4'
Cu Cu 0.3201 1.2651 'International Tables Vol C Tables 4.2.6.8 and 6.1.1.4'

loop_
_geom_angle_atom_site_label_1
_geom_angle_atom_site_label_2
_geom_angle_atom_site_label_3
_geom_angle_site_symmetry_1
_geom_angle_site_symmetry_3
_geom_angle
_geom_angle_publ_flag
O1 Cu1 O1 . 2_757 180.0 n
O1 Cu1 N1 . 2_757 90.68(7) n
O1 Cu1 N1 2_757 2_757 89.32(7) n
O1 Cu1 N1 . . 89.32(7) n
O1 Cu1 N1 2_757 . 90.68(7) n
N1 Cu1 N1 2_757 . 180.0 n
O4 Cu2 O4 2_768 . 180.0 n
O4 Cu2 N3 2_768 2_768 89.55(7) n
O4 Cu2 N3 . 2_768 90.45(7) n
O4 Cu2 N3 2_768 . 90.45(7) n
O4 Cu2 N3 . . 89.55(7) n
N3 Cu2 N3 2_768 . 180.0 n
C1 O1 Cu1 . . 106.68(13) ?
C10 C9 N3 . . 109.6(2) ?
C10 C9 H9 . . 125.2 ?
N3 C9 H9 . . 125.2 ?
C5 O4 Cu2 . . 109.27(13) ?
C14 N2 C16 . . 107.6(2) ?
C14 N2 C17 . . 125.8(2) ?
C16 N2 C17 . . 126.6(2) ?
C14 N1 C15 . . 105.37(18) ?
C14 N1 Cu1 . . 126.74(16) ?
C15 N1 Cu1 . . 127.86(15) ?
C10 N4 C12 . . 107.14(19) ?
C10 N4 C11 . . 127.1(2) ?
C12 N4 C11 . . 125.6(2) ?
C12 N3 C9 . . 105.09(18) ?
C12 N3 Cu2 . . 126.86(15) ?
C9 N3 Cu2 . . 128.05(16) ?
C7 C8 C6 . 2_758 120.31(19) ?
C7 C8 H8 . . 119.8 ?
C6 C8 H8 2_758 . 119.8 ?
C11 C13 H13A . . 109.5 ?
C11 C13 H13B . . 109.5 ?
H13A C13 H13B . . 109.5 ?
C11 C13 H13C . . 109.5 ?
H13A C13 H13C . . 109.5 ?
H13B C13 H13C . . 109.5 ?
C17 C18 H18A . . 109.5 ?
C17 C18 H18B . . 109.5 ?
H18A C18 H18B . . 109.5 ?
C17 C18 H18C . . 109.5 ?
H18A C18 H18C . . 109.5 ?
H18B C18 H18C . . 109.5 ?
C4 C2 C3 2_767 . 119.57(17) ?
C4 C2 C1 2_767 . 119.52(18) ?
C3 C2 C1 . . 120.90(18) ?
N1 C14 N2 . . 111.0(2) ?
N1 C14 H14 . . 124.5 ?
N2 C14 H14 . . 124.5 ?
C3 C4 C2 . 2_767 120.28(19) ?
C3 C4 H4 . . 119.9 ?
C2 C4 H4 2_767 . 119.9 ?
C4 C3 C2 . . 120.14(19) ?
C4 C3 H3 . . 119.9 ?
C2 C3 H3 . . 119.9 ?
C16 C15 N1 . . 109.8(2) ?
C16 C15 H15 . . 125.1 ?
N1 C15 H15 . . 125.1 ?
O2 C1 O1 . . 123.63(18) ?
O2 C1 C2 . . 119.96(19) ?
O1 C1 C2 . . 116.40(18) ?
C7 C6 C8 . 2_758 119.66(18) ?
C7 C6 C5 . . 120.69(18) ?
C8 C6 C5 2_758 . 119.64(18) ?
O3 C5 O4 . . 123.98(18) ?
O3 C5 C6 . . 120.52(19) ?
O4 C5 C6 . . 115.50(18) ?
C8 C7 C6 . . 120.03(19) ?
C8 C7 H7 . . 120.0 ?
C6 C7 H7 . . 120.0 ?
N4 C11 C13 . . 111.2(2) ?
N4 C11 H11A . . 109.4 ?
C13 C11 H11A . . 109.4 ?
N4 C11 H11B . . 109.4 ?
C13 C11 H11B . . 109.4 ?
H11A C11 H11B . . 108.0 ?
C15 C16 N2 . . 106.2(2) ?
C15 C16 H16 . . 126.9 ?
N2 C16 H16 . . 126.9 ?
N3 C12 N4 . . 111.3(2) ?
N3 C12 H12 . . 124.3 ?
N4 C12 H12 . . 124.3 ?
N4 C10 C9 . . 106.9(2) ?
N4 C10 H10 . . 126.6 ?
C9 C10 H10 . . 126.6 ?
C18 C17 N2 . . 110.6(3) ?
C18 C17 H17A . . 109.5 ?
N2 C17 H17A . . 109.5 ?
C18 C17 H17B . . 109.5 ?
N2 C17 H17B . . 109.5 ?
H17A C17 H17B . . 108.1 ?

loop_
_geom_bond_atom_site_label_1
_geom_bond_atom_site_label_2
_geom_bond_site_symmetry_2
_geom_bond_distance
_geom_bond_publ_flag
Cu1 O1 . 1.9725(14) y
Cu1 O1 2_757 1.9725(14) n
Cu1 N1 2_757 1.9797(17) n
Cu1 N1 . 1.9797(18) y
Cu2 O4 2_768 1.9505(13) n
Cu2 O4 . 1.9505(13) y
Cu2 N3 2_768 2.0088(18) n
Cu2 N3 . 2.0088(18) y
C1 O1 . 1.283(3) ?
C1 O2 . 1.232(3) ?
C5 O3 . 1.236(3) ?
C5 O4 . 1.280(3) ?
C9 C10 . 1.353(4) ?
C9 N3 . 1.368(3) ?
C9 H9 . 0.9300 ?
N2 C14 . 1.341(3) ?
N2 C16 . 1.361(3) ?
N2 C17 . 1.487(3) ?
N1 C14 . 1.321(3) ?
N1 C15 . 1.373(3) ?
N4 C10 . 1.342(3) ?
N4 C12 . 1.347(3) ?
N4 C11 . 1.479(3) ?
N3 C12 . 1.318(3) ?
C8 C7 . 1.386(3) ?
C8 C6 2_758 1.392(3) ?
C8 H8 . 0.9300 ?
C13 C11 . 1.509(4) ?
C13 H13A . 0.9600 ?
C13 H13B . 0.9600 ?
C13 H13C . 0.9600 ?
C18 C17 . 1.461(5) ?
C18 H18A . 0.9600 ?
C18 H18B . 0.9600 ?
C18 H18C . 0.9600 ?
C2 C4 2_767 1.393(3) ?
C2 C3 . 1.393(3) ?
C2 C1 . 1.507(2) ?
C14 H14 . 0.9300 ?
C4 C3 . 1.388(3) ?
C4 C2 2_767 1.393(3) ?
C4 H4 . 0.9300 ?
C3 H3 . 0.9300 ?
C15 C16 . 1.347(3) ?
C15 H15 . 0.9300 ?
C6 C7 . 1.389(3) ?
C6 C8 2_758 1.392(3) ?
C6 C5 . 1.508(2) ?
C7 H7 . 0.9300 ?
C11 H11A . 0.9700 ?
C11 H11B . 0.9700 ?
C16 H16 . 0.9300 ?
C12 H12 . 0.9300 ?
C10 H10 . 0.9300 ?
C17 H17A . 0.9700 ?
C17 H17B . 0.9700 ?
